data_4028292
loop_
_publ_author_name
'Yan Yang'
'Fan Ni'
'Wen-Ming Shu'
'Shang-Bo Yu'
'Meng Gao'
'An-Xin Wu'

_publ_section_title
;
 Synthesis of Tetrasubstituted Unsymmetrical 1,4-Enediones via
 Copper-Promoted Autotandem Catalysis and Air As the Oxidant
;
_journal_name_full 'Journal of Organic Chemistry'
_journal_page_first 5418
_journal_page_last 5426
_journal_paper_doi 10.1021/jo400564f
_journal_volume 78
_journal_year 2013
_chemical_formula_sum 'C28 H25 N O4'
_chemical_formula_weight 439.49
_chemical_name_systematic
; 
 ? 
;
_space_group_IT_number 2
_symmetry_cell_setting triclinic
_symmetry_space_group_name_Hall '-P 1'
_symmetry_space_group_name_H-M 'P -1'
_atom_sites_solution_hydrogens geom
_atom_sites_solution_primary direct
_atom_sites_solution_secondary difmap
_audit_creation_method SHELXL-97
_cell_angle_alpha 73.056(2)
_cell_angle_beta 89.736(2)
_cell_angle_gamma 81.050(2)
_cell_formula_units_Z 4
_cell_length_a 12.1292(15)
_cell_length_b 12.4025(16)
_cell_length_c 16.419(2)
_cell_measurement_reflns_used 7510
_cell_measurement_temperature 298(2)
_cell_measurement_theta_max 31.03
_cell_measurement_theta_min 2.18
_cell_volume 2331.8(5)
_computing_cell_refinement 'Bruker SAINT'
_computing_data_collection 'Bruker APEX2'
_computing_data_reduction 'Bruker SAINT'
_computing_molecular_graphics 'Bruker SHELXTL'
_computing_publication_material 'Bruker SHELXTL'
_computing_structure_refinement 'SHELXL-97 (Sheldrick, 1997)'
_computing_structure_solution 'SHELXS-97 (Sheldrick, 1990)'
_diffrn_ambient_temperature 298(2)
_diffrn_measured_fraction_theta_full 0.990
_diffrn_measured_fraction_theta_max 0.990
_diffrn_measurement_device_type 'Bruker APEX-II CCD'
_diffrn_measurement_method '\f and \w scans'
_diffrn_radiation_monochromator graphite
_diffrn_radiation_source 'fine-focus sealed tube'
_diffrn_radiation_type MoK\a
_diffrn_radiation_wavelength 0.71073
_diffrn_reflns_av_R_equivalents 0.0220
_diffrn_reflns_av_sigmaI/netI 0.0377
_diffrn_reflns_limit_h_max 14
_diffrn_reflns_limit_h_min -14
_diffrn_reflns_limit_k_max 15
_diffrn_reflns_limit_k_min -13
_diffrn_reflns_limit_l_max 19
_diffrn_reflns_limit_l_min -19
_diffrn_reflns_number 15322
_diffrn_reflns_theta_full 25.50
_diffrn_reflns_theta_max 25.50
_diffrn_reflns_theta_min 1.30
_diffrn_standards_number 0
_exptl_absorpt_coefficient_mu 0.084
_exptl_absorpt_correction_T_max 0.9917
_exptl_absorpt_correction_T_min 0.9876
_exptl_absorpt_correction_type none
_exptl_crystal_colour yellow
_exptl_crystal_density_diffrn 1.252
_exptl_crystal_description block
_exptl_crystal_F_000 928
_exptl_crystal_size_max 0.15
_exptl_crystal_size_mid 0.12
_exptl_crystal_size_min 0.10
_refine_diff_density_max 0.290
_refine_diff_density_min -0.355
_refine_diff_density_rms 0.050
_refine_ls_extinction_method none
_refine_ls_goodness_of_fit_ref 1.047
_refine_ls_hydrogen_treatment mixed
_refine_ls_matrix_type full
_refine_ls_number_parameters 650
_refine_ls_number_reflns 8600
_refine_ls_number_restraints 25
_refine_ls_restrained_S_all 1.058
_refine_ls_R_factor_all 0.0639
_refine_ls_R_factor_gt 0.0494
_refine_ls_shift/su_max 0.000
_refine_ls_shift/su_mean 0.000
_refine_ls_structure_factor_coef Fsqd
_refine_ls_weighting_details 'calc w=1/[\s^2^(Fo^2^)+(0.0938P)^2^+0.4726P] where P=(Fo^2^+2Fc^2^)/3'
_refine_ls_weighting_scheme calc
_refine_ls_wR_factor_gt 0.1450
_refine_ls_wR_factor_ref 0.1665
_reflns_number_gt 6707
_reflns_number_total 8600
_reflns_threshold_expression >2sigma(I)
_cod_data_source_file jo400564f_si_007.cif
_cod_data_source_block e:\121112d\work\mo_121112d_0m
_cod_database_code 4028292

loop_
_symmetry_equiv_pos_as_xyz
'x, y, z'
'-x, -y, -z'

loop_
_atom_site_label
_atom_site_type_symbol
_atom_site_fract_x
_atom_site_fract_y
_atom_site_fract_z
_atom_site_U_iso_or_equiv
_atom_site_adp_type
_atom_site_occupancy
_atom_site_symmetry_multiplicity
_atom_site_calc_flag
_atom_site_refinement_flags
_atom_site_disorder_assembly
_atom_site_disorder_group
C1 C -0.0983(3) 0.2469(4) 0.9735(2) 0.1199(13) Uani 1 1 d . . .
H1A H -0.0757 0.2061 1.0317 0.180 Uiso 1 1 d R . .
H1B H -0.1683 0.2279 0.9598 0.180 Uiso 1 1 d R . .
H1C H -0.1065 0.3276 0.9659 0.180 Uiso 1 1 d R . .
C2 C -0.01079(19) 0.2143(3) 0.91563(16) 0.0800(7) Uani 1 1 d . . .
C3 C -0.0051(2) 0.1131(3) 0.89559(16) 0.0778(7) Uani 1 1 d . . .
H3 H -0.0571 0.0654 0.9171 0.093 Uiso 1 1 calc R . .
C4 C 0.07567(18) 0.0814(2) 0.84458(14) 0.0644(5) Uani 1 1 d . . .
H4 H 0.0782 0.0122 0.8327 0.077 Uiso 1 1 calc R . .
C5 C 0.15373(15) 0.15126(17) 0.81049(12) 0.0524(4) Uani 1 1 d . . .
C6 C 0.14849(18) 0.25344(19) 0.82944(15) 0.0649(5) Uani 1 1 d . . .
H6 H 0.2000 0.3014 0.8073 0.078 Uiso 1 1 calc R . .
C7 C 0.0671(2) 0.2846(2) 0.88110(17) 0.0804(7) Uani 1 1 d . . .
H7 H 0.0643 0.3538 0.8930 0.097 Uiso 1 1 calc R . .
C8 C 0.24008(16) 0.11250(18) 0.75636(12) 0.0540(5) Uani 1 1 d . A .
C9 C 0.31614(17) 0.19419(18) 0.70721(12) 0.0544(5) Uani 1 1 d D . .
C10 C 0.42952(15) 0.17331(17) 0.72783(11) 0.0493(4) Uani 1 1 d . A .
C11 C 0.46229(16) 0.09727(18) 0.81353(11) 0.0534(5) Uani 1 1 d . . .
C12 C 0.57756(15) 0.03382(16) 0.83725(11) 0.0490(4) Uani 1 1 d . A .
C13 C 0.62157(18) 0.01877(19) 0.91874(12) 0.0585(5) Uani 1 1 d . . .
H13 H 0.5808 0.0523 0.9556 0.070 Uiso 1 1 calc R A .
C14 C 0.72541(19) -0.0457(2) 0.94495(14) 0.0692(6) Uani 1 1 d . A .
H14 H 0.7556 -0.0534 0.9987 0.083 Uiso 1 1 calc R . .
C15 C 0.78394(19) -0.0981(2) 0.89205(15) 0.0715(6) Uani 1 1 d . . .
H15 H 0.8537 -0.1420 0.9102 0.086 Uiso 1 1 calc R A .
C16 C 0.74071(18) -0.08664(19) 0.81216(15) 0.0650(5) Uani 1 1 d . A .
H16 H 0.7802 -0.1246 0.7772 0.078 Uiso 1 1 calc R . .
C17 C 0.63881(16) -0.01880(17) 0.78378(12) 0.0539(5) Uani 1 1 d . . .
H17 H 0.6112 -0.0084 0.7288 0.065 Uiso 1 1 calc R A .
C18 C 0.51001(17) 0.21274(17) 0.66219(11) 0.0534(5) Uani 1 1 d . . .
C19 C 0.61336(15) 0.25131(15) 0.68456(11) 0.0451(4) Uani 1 1 d . A .
C20 C 0.62378(16) 0.28509(17) 0.75713(13) 0.0538(5) Uani 1 1 d . . .
H20 H 0.5647 0.2864 0.7933 0.065 Uiso 1 1 calc R A .
C21 C 0.72292(19) 0.3168(2) 0.77517(16) 0.0687(6) Uani 1 1 d . A .
H21 H 0.7306 0.3396 0.8237 0.082 Uiso 1 1 calc R . .
C22 C 0.81054(18) 0.3149(2) 0.72148(17) 0.0700(6) Uani 1 1 d . . .
H22 H 0.8779 0.3340 0.7349 0.084 Uiso 1 1 calc R A .
C23 C 0.79833(19) 0.2849(2) 0.64851(16) 0.0692(6) Uani 1 1 d . A .
H23 H 0.8569 0.2853 0.6117 0.083 Uiso 1 1 calc R . .
C24 C 0.70000(17) 0.25426(17) 0.62973(13) 0.0572(5) Uani 1 1 d . . .
H24 H 0.6916 0.2353 0.5796 0.069 Uiso 1 1 calc R A .
N1 N 0.2717(4) 0.2753(4) 0.6369(3) 0.0446(13) Uani 0.58 1 d PD A 1
C25 C 0.3224(3) 0.3736(3) 0.5951(2) 0.0420(8) Uani 0.58 1 d PD A 1
H25A H 0.3489 0.3681 0.5404 0.050 Uiso 0.58 1 calc PR A 1
H25B H 0.3857 0.3770 0.6296 0.050 Uiso 0.58 1 calc PR A 1
C26 C 0.2349(3) 0.4813(3) 0.5823(3) 0.0591(9) Uani 0.58 1 d PD A 1
H26A H 0.2153 0.4908 0.6375 0.071 Uiso 0.58 1 calc PR A 1
H26B H 0.2666 0.5475 0.5506 0.071 Uiso 0.58 1 calc PR A 1
O4 O 0.1376(4) 0.4751(5) 0.5380(3) 0.0745(15) Uani 0.58 1 d PD A 1
C27 C 0.0871(3) 0.3814(3) 0.5833(4) 0.0628(10) Uani 0.58 1 d PD A 1
H27A H 0.0202 0.3796 0.5519 0.075 Uiso 0.58 1 calc PR A 1
H27B H 0.0656 0.3899 0.6383 0.075 Uiso 0.58 1 calc PR A 1
C28 C 0.1686(3) 0.2686(3) 0.5961(3) 0.0474(8) Uani 0.58 1 d PD A 1
H28A H 0.1355 0.2053 0.6312 0.057 Uiso 0.58 1 calc PR A 1
H28B H 0.1836 0.2554 0.5414 0.057 Uiso 0.58 1 calc PR A 1
N1' N 0.2512(6) 0.2943(6) 0.6557(4) 0.054(2) Uani 0.42 1 d PD A 2
C25' C 0.2876(6) 0.4106(6) 0.6197(4) 0.0669(16) Uani 0.42 1 d PD A 2
H25C H 0.2492 0.4626 0.6486 0.080 Uiso 0.42 1 calc PR A 2
H25D H 0.3671 0.4027 0.6321 0.080 Uiso 0.42 1 calc PR A 2
C26' C 0.2663(6) 0.4595(7) 0.5305(6) 0.094(2) Uani 0.42 1 d PD A 2
H26C H 0.2863 0.5354 0.5141 0.113 Uiso 0.42 1 calc PR A 2
H26D H 0.3145 0.4140 0.5014 0.113 Uiso 0.42 1 calc PR A 2
O4' O 0.1550(7) 0.4677(8) 0.5024(4) 0.084(2) Uani 0.42 1 d PD A 2
C27' C 0.1185(7) 0.3627(6) 0.5308(5) 0.088(2) Uani 0.42 1 d PD A 2
H27C H 0.1607 0.3107 0.5036 0.105 Uiso 0.42 1 calc PR A 2
H27D H 0.0406 0.3726 0.5128 0.105 Uiso 0.42 1 calc PR A 2
C28' C 0.1294(6) 0.3110(8) 0.6219(4) 0.0737(18) Uani 0.42 1 d PD A 2
H28C H 0.1042 0.2375 0.6362 0.088 Uiso 0.42 1 calc PR A 2
H28D H 0.0820 0.3591 0.6496 0.088 Uiso 0.42 1 calc PR A 2
C29 C 0.3365(3) 0.3359(3) -0.03685(16) 0.0999(10) Uani 1 1 d . . .
H29A H 0.2626 0.3256 -0.0185 0.150 Uiso 1 1 d R . .
H29B H 0.3723 0.2690 -0.0505 0.150 Uiso 1 1 d R . .
H29C H 0.3320 0.4010 -0.0865 0.150 Uiso 1 1 d R . .
C30 C 0.40319(19) 0.3548(2) 0.03336(13) 0.0666(6) Uani 1 1 d . . .
C31 C 0.38490(16) 0.4580(2) 0.05133(13) 0.0634(6) Uani 1 1 d . . .
H31 H 0.3297 0.5160 0.0203 0.076 Uiso 1 1 calc R . .
C32 C 0.44706(15) 0.47649(18) 0.11445(12) 0.0540(5) Uani 1 1 d . . .
H32 H 0.4334 0.5467 0.1255 0.065 Uiso 1 1 calc R . .
C33 C 0.52998(14) 0.39146(15) 0.16185(11) 0.0461(4) Uani 1 1 d . . .
C34 C 0.54887(18) 0.28727(17) 0.14442(12) 0.0566(5) Uani 1 1 d . . .
H34 H 0.6039 0.2292 0.1756 0.068 Uiso 1 1 calc R . .
C35 C 0.4861(2) 0.2696(2) 0.08079(13) 0.0693(6) Uani 1 1 d . . .
H35 H 0.4996 0.1996 0.0695 0.083 Uiso 1 1 calc R . .
C36 C 0.59579(14) 0.41433(16) 0.22864(11) 0.0464(4) Uani 1 1 d . . .
C37 C 0.65910(14) 0.31239(14) 0.29760(10) 0.0418(4) Uani 1 1 d . . .
C38 C 0.77563(14) 0.29263(15) 0.30193(11) 0.0431(4) Uani 1 1 d . . .
C39 C 0.82998(15) 0.34722(16) 0.22519(12) 0.0504(4) Uani 1 1 d . . .
C40 C 0.94751(15) 0.37081(16) 0.22825(13) 0.0515(4) Uani 1 1 d . . .
C41 C 1.0117(2) 0.3694(2) 0.15846(17) 0.0741(6) Uani 1 1 d . . .
H41 H 0.9821 0.3525 0.1123 0.089 Uiso 1 1 calc R . .
C42 C 1.1190(2) 0.3927(2) 0.1569(2) 0.0930(9) Uani 1 1 d . . .
H42 H 1.1618 0.3908 0.1101 0.112 Uiso 1 1 calc R . .
C43 C 1.1629(2) 0.4186(2) 0.2240(2) 0.0897(9) Uani 1 1 d . . .
H43 H 1.2358 0.4337 0.2228 0.108 Uiso 1 1 calc R . .
C44 C 1.1009(2) 0.4226(2) 0.29219(19) 0.0768(7) Uani 1 1 d . . .
H44 H 1.1308 0.4418 0.3371 0.092 Uiso 1 1 calc R . .
C45 C 0.99264(17) 0.39798(16) 0.29526(14) 0.0581(5) Uani 1 1 d . . .
H45 H 0.9507 0.3999 0.3425 0.070 Uiso 1 1 calc R . .
C46 C 0.83776(14) 0.23251(15) 0.38462(11) 0.0423(4) Uani 1 1 d . . .
C47 C 0.94508(14) 0.15521(14) 0.38651(11) 0.0433(4) Uani 1 1 d . . .
C48 C 0.96318(17) 0.09121(17) 0.32989(12) 0.0535(4) Uani 1 1 d . . .
H48 H 0.9087 0.0974 0.2884 0.064 Uiso 1 1 calc R . .
C49 C 1.0634(2) 0.0178(2) 0.33561(15) 0.0702(6) Uani 1 1 d . . .
H49 H 1.0752 -0.0272 0.2989 0.084 Uiso 1 1 calc R . .
C50 C 1.1451(2) 0.0111(2) 0.39510(16) 0.0743(7) Uani 1 1 d . . .
H50 H 1.2130 -0.0365 0.3973 0.089 Uiso 1 1 calc R . .
C51 C 1.12737(18) 0.0742(2) 0.45123(15) 0.0672(6) Uani 1 1 d . . .
H51 H 1.1832 0.0697 0.4913 0.081 Uiso 1 1 calc R . .
C52 C 1.02678(16) 0.14406(16) 0.44830(12) 0.0527(4) Uani 1 1 d . . .
H52 H 1.0135 0.1842 0.4881 0.063 Uiso 1 1 calc R . .
C53 C 0.62925(15) 0.13270(16) 0.40489(11) 0.0487(4) Uani 1 1 d . . .
H53A H 0.6300 0.1312 0.4643 0.058 Uiso 1 1 calc R . .
H53B H 0.7042 0.1044 0.3916 0.058 Uiso 1 1 calc R . .
C54 C 0.54882(16) 0.05825(18) 0.38963(13) 0.0579(5) Uani 1 1 d . . .
H54A H 0.5530 0.0560 0.3311 0.070 Uiso 1 1 calc R . .
H54B H 0.5712 -0.0190 0.4265 0.070 Uiso 1 1 calc R . .
O8 O 0.43716(12) 0.09761(14) 0.40503(9) 0.0674(4) Uani 1 1 d . . .
C55 C 0.40194(16) 0.2099(2) 0.35089(14) 0.0637(5) Uani 1 1 d . . .
H55A H 0.3257 0.2364 0.3627 0.076 Uiso 1 1 calc R . .
H55B H 0.4031 0.2091 0.2920 0.076 Uiso 1 1 calc R . .
C56 C 0.47639(15) 0.29130(18) 0.36344(12) 0.0534(5) Uani 1 1 d . . .
H56A H 0.4529 0.3663 0.3234 0.064 Uiso 1 1 calc R . .
H56B H 0.4696 0.2983 0.4207 0.064 Uiso 1 1 calc R . .
N3 N 0.59329(11) 0.24974(12) 0.35037(9) 0.0436(3) Uani 1 1 d . . .
O1 O 0.24878(14) 0.01996(14) 0.74354(11) 0.0764(5) Uani 1 1 d . . .
O2 O 0.39226(13) 0.08104(17) 0.86841(9) 0.0843(5) Uani 1 1 d . A .
O3 O 0.49323(15) 0.21445(17) 0.58779(9) 0.0835(5) Uani 1 1 d . A .
O5 O 0.59538(13) 0.50869(12) 0.23624(10) 0.0651(4) Uani 1 1 d . . .
O6 O 0.78027(13) 0.37919(17) 0.15505(9) 0.0803(5) Uani 1 1 d . . .
O7 O 0.80190(11) 0.24563(13) 0.45156(8) 0.0569(3) Uani 1 1 d . . .

loop_
_atom_site_aniso_label
_atom_site_aniso_U_11
_atom_site_aniso_U_22
_atom_site_aniso_U_33
_atom_site_aniso_U_23
_atom_site_aniso_U_13
_atom_site_aniso_U_12
C1 0.0808(19) 0.186(4) 0.101(2) -0.071(3) -0.0030(17) 0.008(2)
C2 0.0535(12) 0.120(2) 0.0666(14) -0.0340(14) -0.0138(11) -0.0003(13)
C3 0.0624(14) 0.106(2) 0.0694(15) -0.0247(14) 0.0030(11) -0.0273(13)
C4 0.0623(12) 0.0729(13) 0.0606(12) -0.0168(11) 0.0034(10) -0.0243(10)
C5 0.0487(10) 0.0598(11) 0.0474(10) -0.0099(8) -0.0110(8) -0.0155(8)
C6 0.0593(12) 0.0672(13) 0.0688(13) -0.0197(11) -0.0142(10) -0.0125(10)
C7 0.0755(16) 0.0831(16) 0.0847(17) -0.0369(14) -0.0268(14) 0.0056(13)
C8 0.0552(11) 0.0592(12) 0.0481(10) -0.0098(9) -0.0055(8) -0.0220(9)
C9 0.0611(11) 0.0640(11) 0.0400(10) -0.0085(9) -0.0084(8) -0.0281(9)
C10 0.0531(10) 0.0612(11) 0.0368(9) -0.0118(8) -0.0037(7) -0.0232(8)
C11 0.0529(10) 0.0712(12) 0.0362(9) -0.0119(8) 0.0039(8) -0.0183(9)
C12 0.0513(10) 0.0570(10) 0.0372(9) -0.0056(8) 0.0025(7) -0.0202(8)
C13 0.0616(12) 0.0724(13) 0.0392(10) -0.0086(9) 0.0018(8) -0.0187(10)
C14 0.0644(13) 0.0857(15) 0.0475(11) 0.0008(11) -0.0127(10) -0.0212(11)
C15 0.0527(12) 0.0796(15) 0.0684(14) 0.0005(12) -0.0015(10) -0.0120(10)
C16 0.0577(12) 0.0680(13) 0.0663(13) -0.0142(11) 0.0099(10) -0.0120(10)
C17 0.0568(11) 0.0619(11) 0.0448(10) -0.0130(9) 0.0035(8) -0.0200(9)
C18 0.0658(12) 0.0624(11) 0.0370(9) -0.0132(8) 0.0006(8) -0.0274(9)
C19 0.0529(10) 0.0422(9) 0.0424(9) -0.0116(7) 0.0032(7) -0.0163(7)
C20 0.0507(10) 0.0629(11) 0.0561(11) -0.0273(9) 0.0050(8) -0.0152(9)
C21 0.0674(13) 0.0771(14) 0.0767(15) -0.0399(12) -0.0039(11) -0.0234(11)
C22 0.0519(11) 0.0681(13) 0.0921(17) -0.0192(12) 0.0000(11) -0.0242(10)
C23 0.0584(12) 0.0714(14) 0.0799(15) -0.0190(12) 0.0207(11) -0.0235(10)
C24 0.0674(12) 0.0574(11) 0.0513(11) -0.0175(9) 0.0152(9) -0.0210(9)
N1 0.0456(19) 0.0537(19) 0.036(2) -0.0120(17) -0.0067(17) -0.0144(14)
C25 0.0391(18) 0.0376(18) 0.047(2) -0.0090(14) -0.0003(14) -0.0062(14)
C26 0.051(2) 0.044(2) 0.074(3) -0.005(2) -0.009(2) -0.0035(16)
O4 0.0529(19) 0.062(2) 0.086(3) 0.011(2) -0.022(2) -0.0049(15)
C27 0.0397(19) 0.066(3) 0.067(3) 0.005(2) -0.0216(19) -0.0082(17)
C28 0.0424(19) 0.054(2) 0.046(2) -0.0133(16) -0.0119(15) -0.0122(15)
N1' 0.055(4) 0.076(4) 0.034(3) -0.008(3) -0.010(3) -0.035(3)
C25' 0.064(4) 0.060(4) 0.077(5) -0.015(3) -0.009(3) -0.022(3)
C26' 0.076(4) 0.079(5) 0.108(6) 0.009(4) -0.017(4) -0.027(4)
O4' 0.075(4) 0.077(3) 0.084(5) 0.007(4) -0.026(3) -0.016(3)
C27' 0.083(5) 0.086(5) 0.083(5) -0.002(4) -0.030(4) -0.024(4)
C28' 0.058(4) 0.094(6) 0.071(4) -0.014(4) -0.019(3) -0.035(4)
C29 0.125(2) 0.117(2) 0.0576(14) 0.0018(14) -0.0227(14) -0.074(2)
C30 0.0723(13) 0.0840(16) 0.0408(10) 0.0026(10) -0.0020(9) -0.0448(12)
C31 0.0452(10) 0.0825(15) 0.0508(11) 0.0032(10) -0.0018(8) -0.0194(10)
C32 0.0445(10) 0.0623(11) 0.0482(10) -0.0063(9) 0.0051(8) -0.0074(8)
C33 0.0447(9) 0.0523(10) 0.0372(9) -0.0050(7) 0.0036(7) -0.0112(7)
C34 0.0713(12) 0.0513(11) 0.0438(10) -0.0071(8) -0.0046(9) -0.0130(9)
C35 0.1012(17) 0.0632(13) 0.0465(11) -0.0096(10) 0.0000(11) -0.0353(12)
C36 0.0452(9) 0.0483(10) 0.0429(9) -0.0092(8) 0.0041(7) -0.0073(7)
C37 0.0441(9) 0.0466(9) 0.0361(8) -0.0130(7) 0.0021(7) -0.0102(7)
C38 0.0411(8) 0.0484(9) 0.0403(9) -0.0115(7) 0.0028(7) -0.0117(7)
C39 0.0483(10) 0.0550(10) 0.0450(10) -0.0090(8) 0.0054(8) -0.0103(8)
C40 0.0472(10) 0.0455(9) 0.0590(11) -0.0090(8) 0.0129(8) -0.0118(8)
C41 0.0723(14) 0.0747(15) 0.0840(16) -0.0298(13) 0.0340(12) -0.0263(12)
C42 0.0733(16) 0.0875(18) 0.128(3) -0.0381(18) 0.0556(17) -0.0312(14)
C43 0.0503(12) 0.0703(15) 0.142(3) -0.0149(16) 0.0237(15) -0.0236(11)
C44 0.0640(13) 0.0615(13) 0.1021(19) -0.0095(12) -0.0037(13) -0.0294(11)
C45 0.0548(11) 0.0473(10) 0.0698(13) -0.0090(9) 0.0067(9) -0.0173(8)
C46 0.0405(8) 0.0487(9) 0.0404(9) -0.0130(7) 0.0024(7) -0.0158(7)
C47 0.0438(9) 0.0441(9) 0.0410(9) -0.0068(7) 0.0035(7) -0.0151(7)
C48 0.0574(11) 0.0557(11) 0.0469(10) -0.0132(8) 0.0049(8) -0.0111(9)
C49 0.0790(15) 0.0619(13) 0.0651(13) -0.0184(11) 0.0156(12) 0.0015(11)
C50 0.0595(13) 0.0672(14) 0.0777(16) -0.0024(12) 0.0080(11) 0.0079(10)
C51 0.0508(11) 0.0674(13) 0.0696(14) 0.0008(11) -0.0100(10) -0.0085(10)
C52 0.0513(10) 0.0528(10) 0.0513(11) -0.0087(8) -0.0054(8) -0.0132(8)
C53 0.0474(9) 0.0533(10) 0.0416(9) -0.0051(8) -0.0013(7) -0.0141(8)
C54 0.0574(11) 0.0612(12) 0.0542(11) -0.0085(9) 0.0007(9) -0.0231(9)
O8 0.0534(8) 0.0817(10) 0.0634(9) -0.0064(8) 0.0069(7) -0.0291(7)
C55 0.0437(10) 0.0837(15) 0.0587(12) -0.0106(11) 0.0026(9) -0.0157(10)
C56 0.0446(9) 0.0667(12) 0.0472(10) -0.0155(9) 0.0080(8) -0.0066(8)
N3 0.0385(7) 0.0514(8) 0.0390(7) -0.0085(6) 0.0025(6) -0.0106(6)
O1 0.0840(11) 0.0703(10) 0.0891(12) -0.0325(9) 0.0237(9) -0.0380(8)
O2 0.0580(9) 0.1278(15) 0.0453(8) 0.0025(9) 0.0086(7) -0.0039(9)
O3 0.1049(13) 0.1242(14) 0.0370(8) -0.0238(8) 0.0054(8) -0.0651(11)
O5 0.0810(10) 0.0468(8) 0.0664(9) -0.0168(7) -0.0097(7) -0.0065(7)
O6 0.0656(9) 0.1192(14) 0.0435(8) 0.0020(8) 0.0019(7) -0.0270(9)
O7 0.0537(7) 0.0788(9) 0.0412(7) -0.0225(6) 0.0047(6) -0.0101(6)

loop_
_atom_type_symbol
_atom_type_description
_atom_type_scat_dispersion_real
_atom_type_scat_dispersion_imag
_atom_type_scat_source
C C 0.0033 0.0016 'International Tables Vol C Tables 4.2.6.8 and 6.1.1.4'
H H 0.0000 0.0000 'International Tables Vol C Tables 4.2.6.8 and 6.1.1.4'
N N 0.0061 0.0033 'International Tables Vol C Tables 4.2.6.8 and 6.1.1.4'
O O 0.0106 0.0060 'International Tables Vol C Tables 4.2.6.8 and 6.1.1.4'

loop_
_geom_angle_atom_site_label_1
_geom_angle_atom_site_label_2
_geom_angle_atom_site_label_3
_geom_angle
C2 C1 H1A 109.5
C2 C1 H1B 109.5
H1A C1 H1B 109.5
C2 C1 H1C 109.5
H1A C1 H1C 109.5
H1B C1 H1C 109.5
C3 C2 C7 117.8(2)
C3 C2 C1 120.9(3)
C7 C2 C1 121.3(3)
C4 C3 C2 121.4(2)
C4 C3 H3 119.3
C2 C3 H3 119.3
C3 C4 C5 120.8(2)
C3 C4 H4 119.6
C5 C4 H4 119.6
C6 C5 C4 118.5(2)
C6 C5 C8 122.80(19)
C4 C5 C8 118.71(19)
C7 C6 C5 120.4(2)
C7 C6 H6 119.8
C5 C6 H6 119.8
C6 C7 C2 121.1(2)
C6 C7 H7 119.4
C2 C7 H7 119.4
O1 C8 C5 122.93(18)
O1 C8 C9 116.80(19)
C5 C8 C9 120.04(18)
N1 C9 C10 121.8(3)
N1 C9 N1' 20.2(5)
C10 C9 N1' 128.7(3)
N1 C9 C8 117.1(3)
C10 C9 C8 120.39(17)
N1' C9 C8 109.8(3)
C9 C10 C11 115.11(16)
C9 C10 C18 120.57(16)
C11 C10 C18 123.73(16)
O2 C11 C10 119.91(18)
O2 C11 C12 117.45(17)
C10 C11 C12 122.59(16)
C17 C12 C13 118.98(18)
C17 C12 C11 122.24(17)
C13 C12 C11 118.56(18)
C14 C13 C12 120.3(2)
C14 C13 H13 119.9
C12 C13 H13 119.9
C15 C14 C13 120.0(2)
C15 C14 H14 120.0
C13 C14 H14 120.0
C14 C15 C16 120.6(2)
C14 C15 H15 119.7
C16 C15 H15 119.7
C15 C16 C17 120.1(2)
C15 C16 H16 120.0
C17 C16 H16 120.0
C16 C17 C12 120.03(19)
C16 C17 H17 120.0
C12 C17 H17 120.0
O3 C18 C10 120.70(17)
O3 C18 C19 118.57(17)
C10 C18 C19 120.72(15)
C24 C19 C20 119.73(17)
C24 C19 C18 117.96(16)
C20 C19 C18 122.31(17)
C21 C20 C19 119.27(19)
C21 C20 H20 120.4
C19 C20 H20 120.4
C22 C21 C20 120.3(2)
C22 C21 H21 119.8
C20 C21 H21 119.8
C23 C22 C21 120.0(2)
C23 C22 H22 120.0
C21 C22 H22 120.0
C22 C23 C24 120.0(2)
C22 C23 H23 120.0
C24 C23 H23 120.0
C23 C24 C19 120.5(2)
C23 C24 H24 119.7
C19 C24 H24 119.7
C9 N1 C25 123.6(4)
C9 N1 C28 121.6(4)
C25 N1 C28 114.8(3)
N1 C25 C26 108.7(3)
N1 C25 H25A 110.0
C26 C25 H25A 110.0
N1 C25 H25B 110.0
C26 C25 H25B 110.0
H25A C25 H25B 108.3
O4 C26 C25 111.5(4)
O4 C26 H26A 109.3
C25 C26 H26A 109.3
O4 C26 H26B 109.3
C25 C26 H26B 109.3
H26A C26 H26B 108.0
C27 O4 C26 111.2(4)
O4 C27 C28 110.5(4)
O4 C27 H27A 109.6
C28 C27 H27A 109.6
O4 C27 H27B 109.6
C28 C27 H27B 109.6
H27A C27 H27B 108.1
N1 C28 C27 109.2(3)
N1 C28 H28A 109.8
C27 C28 H28A 109.8
N1 C28 H28B 109.8
C27 C28 H28B 109.8
H28A C28 H28B 108.3
C9 N1' C25' 126.9(6)
C9 N1' C28' 128.1(6)
C25' N1' C28' 105.0(5)
C26' C25' N1' 114.2(6)
C26' C25' H25C 108.7
N1' C25' H25C 108.7
C26' C25' H25D 108.7
N1' C25' H25D 108.7
H25C C25' H25D 107.6
O4' C26' C25' 114.9(7)
O4' C26' H26C 108.5
C25' C26' H26C 108.5
O4' C26' H26D 108.5
C25' C26' H26D 108.5
H26C C26' H26D 107.5
C27' O4' C26' 111.0(7)
O4' C27' C28' 114.6(7)
O4' C27' H27C 108.6
C28' C27' H27C 108.6
O4' C27' H27D 108.6
C28' C27' H27D 108.6
H27C C27' H27D 107.6
C27' C28' N1' 111.7(6)
C27' C28' H28C 109.3
N1' C28' H28C 109.3
C27' C28' H28D 109.3
N1' C28' H28D 109.3
H28C C28' H28D 107.9
C30 C29 H29A 109.5
C30 C29 H29B 109.5
H29A C29 H29B 109.5
C30 C29 H29C 109.5
H29A C29 H29C 109.5
H29B C29 H29C 109.5
C31 C30 C35 118.28(19)
C31 C30 C29 120.8(2)
C35 C30 C29 120.9(3)
C32 C31 C30 121.1(2)
C32 C31 H31 119.5
C30 C31 H31 119.5
C31 C32 C33 120.7(2)
C31 C32 H32 119.6
C33 C32 H32 119.6
C34 C33 C32 118.68(18)
C34 C33 C36 121.94(16)
C32 C33 C36 119.38(17)
C35 C34 C33 120.15(19)
C35 C34 H34 119.9
C33 C34 H34 119.9
C34 C35 C30 121.1(2)
C34 C35 H35 119.4
C30 C35 H35 119.4
O5 C36 C33 123.78(16)
O5 C36 C37 117.65(16)
C33 C36 C37 118.28(15)
N3 C37 C38 125.75(15)
N3 C37 C36 114.19(14)
C38 C37 C36 120.05(15)
C37 C38 C39 116.21(15)
C37 C38 C46 120.36(15)
C39 C38 C46 122.89(15)
O6 C39 C38 121.20(17)
O6 C39 C40 117.06(16)
C38 C39 C40 121.71(16)
C45 C40 C41 118.72(19)
C45 C40 C39 123.35(17)
C41 C40 C39 117.88(19)
C42 C41 C40 120.5(3)
C42 C41 H41 119.8
C40 C41 H41 119.8
C43 C42 C41 120.2(3)
C43 C42 H42 119.9
C41 C42 H42 119.9
C44 C43 C42 120.3(2)
C44 C43 H43 119.9
C42 C43 H43 119.9
C43 C44 C45 120.3(3)
C43 C44 H44 119.9
C45 C44 H44 119.9
C40 C45 C44 120.0(2)
C40 C45 H45 120.0
C44 C45 H45 120.0
O7 C46 C47 119.22(15)
O7 C46 C38 121.03(16)
C47 C46 C38 119.75(15)
C52 C47 C48 119.49(17)
C52 C47 C46 119.08(16)
C48 C47 C46 121.38(16)
C47 C48 C49 119.4(2)
C47 C48 H48 120.3
C49 C48 H48 120.3
C50 C49 C48 120.4(2)
C50 C49 H49 119.8
C48 C49 H49 119.8
C51 C50 C49 120.4(2)
C51 C50 H50 119.8
C49 C50 H50 119.8
C50 C51 C52 119.8(2)
C50 C51 H51 120.1
C52 C51 H51 120.1
C51 C52 C47 120.5(2)
C51 C52 H52 119.8
C47 C52 H52 119.8
N3 C53 C54 108.67(15)
N3 C53 H53A 110.0
C54 C53 H53A 110.0
N3 C53 H53B 110.0
C54 C53 H53B 110.0
H53A C53 H53B 108.3
O8 C54 C53 112.68(17)
O8 C54 H54A 109.1
C53 C54 H54A 109.1
O8 C54 H54B 109.1
C53 C54 H54B 109.1
H54A C54 H54B 107.8
C54 O8 C55 110.10(14)
O8 C55 C56 111.46(16)
O8 C55 H55A 109.3
C56 C55 H55A 109.3
O8 C55 H55B 109.3
C56 C55 H55B 109.3
H55A C55 H55B 108.0
N3 C56 C55 110.37(17)
N3 C56 H56A 109.6
C55 C56 H56A 109.6
N3 C56 H56B 109.6
C55 C56 H56B 109.6
H56A C56 H56B 108.1
C37 N3 C53 124.60(14)
C37 N3 C56 124.08(15)
C53 N3 C56 111.28(14)

loop_
_geom_bond_atom_site_label_1
_geom_bond_atom_site_label_2
_geom_bond_distance
C1 C2 1.508(4)
C1 H1A 0.9600
C1 H1B 0.9600
C1 H1C 0.9600
C2 C3 1.378(4)
C2 C7 1.393(4)
C3 C4 1.372(3)
C3 H3 0.9300
C4 C5 1.389(3)
C4 H4 0.9300
C5 C6 1.383(3)
C5 C8 1.484(3)
C6 C7 1.381(4)
C6 H6 0.9300
C7 H7 0.9300
C8 O1 1.215(3)
C8 C9 1.528(3)
C9 N1 1.340(4)
C9 C10 1.384(3)
C9 N1' 1.403(6)
C10 C11 1.464(3)
C10 C18 1.478(3)
C11 O2 1.231(2)
C11 C12 1.486(3)
C12 C17 1.388(3)
C12 C13 1.393(3)
C13 C14 1.379(3)
C13 H13 0.9300
C14 C15 1.364(4)
C14 H14 0.9300
C15 C16 1.375(3)
C15 H15 0.9300
C16 C17 1.381(3)
C16 H16 0.9300
C17 H17 0.9300
C18 O3 1.233(2)
C18 C19 1.493(3)
C19 C24 1.378(3)
C19 C20 1.386(3)
C20 C21 1.381(3)
C20 H20 0.9300
C21 C22 1.379(3)
C21 H21 0.9300
C22 C23 1.369(3)
C22 H22 0.9300
C23 C24 1.369(3)
C23 H23 0.9300
C24 H24 0.9300
N1 C25 1.441(5)
N1 C28 1.447(5)
C25 C26 1.534(4)
C25 H25A 0.9700
C25 H25B 0.9700
C26 O4 1.414(5)
C26 H26A 0.9700
C26 H26B 0.9700
O4 C27 1.411(5)
C27 C28 1.542(5)
C27 H27A 0.9700
C27 H27B 0.9700
C28 H28A 0.9700
C28 H28B 0.9700
N1' C25' 1.524(8)
N1' C28' 1.542(8)
C25' C26' 1.420(9)
C25' H25C 0.9700
C25' H25D 0.9700
C26' O4' 1.407(9)
C26' H26C 0.9700
C26' H26D 0.9700
O4' C27' 1.390(10)
C27' C28' 1.443(9)
C27' H27C 0.9700
C27' H27D 0.9700
C28' H28C 0.9700
C28' H28D 0.9700
C29 C30 1.505(3)
C29 H29A 0.9600
C29 H29B 0.9600
C29 H29C 0.9600
C30 C31 1.380(4)
C30 C35 1.389(3)
C31 C32 1.376(3)
C31 H31 0.9300
C32 C33 1.389(3)
C32 H32 0.9300
C33 C34 1.388(3)
C33 C36 1.476(3)
C34 C35 1.383(3)
C34 H34 0.9300
C35 H35 0.9300
C36 O5 1.212(2)
C36 C37 1.530(2)
C37 N3 1.336(2)
C37 C38 1.395(2)
C38 C39 1.454(2)
C38 C46 1.487(2)
C39 O6 1.230(2)
C39 C40 1.503(3)
C40 C45 1.379(3)
C40 C41 1.385(3)
C41 C42 1.374(4)
C41 H41 0.9300
C42 C43 1.366(4)
C42 H42 0.9300
C43 C44 1.355(4)
C43 H43 0.9300
C44 C45 1.391(3)
C44 H44 0.9300
C45 H45 0.9300
C46 O7 1.225(2)
C46 C47 1.486(2)
C47 C52 1.384(2)
C47 C48 1.384(3)
C48 C49 1.386(3)
C48 H48 0.9300
C49 C50 1.372(4)
C49 H49 0.9300
C50 C51 1.368(4)
C50 H50 0.9300
C51 C52 1.375(3)
C51 H51 0.9300
C52 H52 0.9300
C53 N3 1.466(2)
C53 C54 1.511(3)
C53 H53A 0.9700
C53 H53B 0.9700
C54 O8 1.414(2)
C54 H54A 0.9700
C54 H54B 0.9700
O8 C55 1.418(3)
C55 C56 1.511(3)
C55 H55A 0.9700
C55 H55B 0.9700
C56 N3 1.468(2)
C56 H56A 0.9700
C56 H56B 0.9700

loop_
_geom_torsion_atom_site_label_1
_geom_torsion_atom_site_label_2
_geom_torsion_atom_site_label_3
_geom_torsion_atom_site_label_4
_geom_torsion
C7 C2 C3 C4 1.1(4)
C1 C2 C3 C4 -178.5(2)
C2 C3 C4 C5 -0.8(4)
C3 C4 C5 C6 0.3(3)
C3 C4 C5 C8 179.42(19)
C4 C5 C6 C7 -0.1(3)
C8 C5 C6 C7 -179.17(19)
C5 C6 C7 C2 0.4(3)
C3 C2 C7 C6 -0.9(3)
C1 C2 C7 C6 178.7(2)
C6 C5 C8 O1 175.7(2)
C4 C5 C8 O1 -3.4(3)
C6 C5 C8 C9 -10.0(3)
C4 C5 C8 C9 170.92(17)
O1 C8 C9 N1 98.8(3)
C5 C8 C9 N1 -75.9(3)
O1 C8 C9 C10 -71.7(3)
C5 C8 C9 C10 113.6(2)
O1 C8 C9 N1' 119.4(4)
C5 C8 C9 N1' -55.3(4)
N1 C9 C10 C11 169.3(3)
N1' C9 C10 C11 145.9(5)
C8 C9 C10 C11 -20.6(3)
N1 C9 C10 C18 -19.1(4)
N1' C9 C10 C18 -42.5(5)
C8 C9 C10 C18 150.96(19)
C9 C10 C11 O2 -19.0(3)
C18 C10 C11 O2 169.7(2)
C9 C10 C11 C12 158.57(19)
C18 C10 C11 C12 -12.7(3)
O2 C11 C12 C17 135.9(2)
C10 C11 C12 C17 -41.7(3)
O2 C11 C12 C13 -38.5(3)
C10 C11 C12 C13 143.82(19)
C17 C12 C13 C14 1.3(3)
C11 C12 C13 C14 175.93(19)
C12 C13 C14 C15 -2.2(3)
C13 C14 C15 C16 0.6(4)
C14 C15 C16 C17 2.0(3)
C15 C16 C17 C12 -2.9(3)
C13 C12 C17 C16 1.2(3)
C11 C12 C17 C16 -173.21(18)
C9 C10 C18 O3 -34.3(3)
C11 C10 C18 O3 136.5(2)
C9 C10 C18 C19 145.70(19)
C11 C10 C18 C19 -43.5(3)
O3 C18 C19 C24 -19.1(3)
C10 C18 C19 C24 160.93(19)
O3 C18 C19 C20 160.1(2)
C10 C18 C19 C20 -19.9(3)
C24 C19 C20 C21 -2.6(3)
C18 C19 C20 C21 178.25(19)
C19 C20 C21 C22 0.0(3)
C20 C21 C22 C23 2.1(4)
C21 C22 C23 C24 -1.5(4)
C22 C23 C24 C19 -1.2(3)
C20 C19 C24 C23 3.2(3)
C18 C19 C24 C23 -177.61(19)
C10 C9 N1 C25 -24.5(6)
N1' C9 N1 C25 91.9(15)
C8 C9 N1 C25 165.1(4)
C10 C9 N1 C28 154.1(4)
N1' C9 N1 C28 -89.5(15)
C8 C9 N1 C28 -16.3(6)
C9 N1 C25 C26 -128.6(5)
C28 N1 C25 C26 52.7(5)
N1 C25 C26 O4 -54.9(5)
C25 C26 O4 C27 60.5(6)
C26 O4 C27 C28 -59.9(6)
C9 N1 C28 C27 128.2(5)
C25 N1 C28 C27 -53.1(6)
O4 C27 C28 N1 54.8(6)
N1 C9 N1' C25' -86.5(15)
C10 C9 N1' C25' -9.2(10)
C8 C9 N1' C25' 158.5(6)
N1 C9 N1' C28' 92.3(16)
C10 C9 N1' C28' 169.6(6)
C8 C9 N1' C28' -22.7(9)
C9 N1' C25' C26' 128.7(8)
C28' N1' C25' C26' -50.4(10)
N1' C25' C26' O4' 53.7(12)
C25' C26' O4' C27' -53.0(12)
C26' O4' C27' C28' 55.4(12)
O4' C27' C28' N1' -57.4(12)
C9 N1' C28' C27' -127.7(8)
C25' N1' C28' C27' 51.3(10)
C35 C30 C31 C32 0.1(3)
C29 C30 C31 C32 -178.8(2)
C30 C31 C32 C33 0.0(3)
C31 C32 C33 C34 -0.1(3)
C31 C32 C33 C36 179.51(16)
C32 C33 C34 C35 0.2(3)
C36 C33 C34 C35 -179.40(18)
C33 C34 C35 C30 -0.2(3)
C31 C30 C35 C34 0.0(3)
C29 C30 C35 C34 178.9(2)
C34 C33 C36 O5 166.99(19)
C32 C33 C36 O5 -12.6(3)
C34 C33 C36 C37 -19.3(2)
C32 C33 C36 C37 161.06(16)
O5 C36 C37 N3 106.30(19)
C33 C36 C37 N3 -67.8(2)
O5 C36 C37 C38 -72.9(2)
C33 C36 C37 C38 113.06(19)
N3 C37 C38 C39 161.62(17)
C36 C37 C38 C39 -19.3(2)
N3 C37 C38 C46 -26.6(3)
C36 C37 C38 C46 152.52(16)
C37 C38 C39 O6 -20.8(3)
C46 C38 C39 O6 167.60(19)
C37 C38 C39 C40 157.01(17)
C46 C38 C39 C40 -14.6(3)
O6 C39 C40 C45 144.6(2)
C38 C39 C40 C45 -33.3(3)
O6 C39 C40 C41 -32.8(3)
C38 C39 C40 C41 149.3(2)
C45 C40 C41 C42 1.1(3)
C39 C40 C41 C42 178.6(2)
C40 C41 C42 C43 -0.6(4)
C41 C42 C43 C44 -0.6(4)
C42 C43 C44 C45 1.3(4)
C41 C40 C45 C44 -0.4(3)
C39 C40 C45 C44 -177.78(19)
C43 C44 C45 C40 -0.8(3)
C37 C38 C46 O7 -34.8(3)
C39 C38 C46 O7 136.42(19)
C37 C38 C46 C47 145.18(16)
C39 C38 C46 C47 -43.6(2)
O7 C46 C47 C52 -31.3(2)
C38 C46 C47 C52 148.69(16)
O7 C46 C47 C48 146.29(18)
C38 C46 C47 C48 -33.7(2)
C52 C47 C48 C49 -0.6(3)
C46 C47 C48 C49 -178.16(18)
C47 C48 C49 C50 -1.9(3)
C48 C49 C50 C51 2.1(4)
C49 C50 C51 C52 0.4(3)
C50 C51 C52 C47 -2.9(3)
C48 C47 C52 C51 3.0(3)
C46 C47 C52 C51 -179.34(17)
N3 C53 C54 O8 -57.5(2)
C53 C54 O8 C55 59.6(2)
C54 O8 C55 C56 -58.1(2)
O8 C55 C56 N3 56.0(2)
C38 C37 N3 C53 -19.1(3)
C36 C37 N3 C53 161.75(16)
C38 C37 N3 C56 158.46(18)
C36 C37 N3 C56 -20.7(2)
C54 C53 N3 C37 -127.79(18)
C54 C53 N3 C56 54.4(2)
C55 C56 N3 C37 127.57(18)
C55 C56 N3 C53 -54.6(2)
